data_2223594
loop_
_publ_author_name
'Chen, Jun-Qiang'
'Jiang, Ling'
'Li, Shu-Mian'
'Chen, Yu-Zhen'

_publ_section_title
;
 2-Ethoxy-4-[2-(3-nitrophenyl)hydrazonomethyl]phenol
;
_journal_coeditor_code XU2611
_journal_issue 10
_journal_name_full 'Acta Crystallographica Section E'
_journal_page_first o2536
_journal_paper_doi 10.1107/S1600536809037908
_journal_volume 65
_journal_year 2009
_chemical_formula_iupac 'C15 H15 N3 O4'
_chemical_formula_moiety 'C15 H15 N3 O4'
_chemical_formula_sum 'C15 H15 N3 O4'
_chemical_formula_weight 301.30
_chemical_name_systematic
;
2-Ethoxy-4-[2-(3-nitrophenyl)hydrazonomethyl]phenol
;
_space_group_IT_number 14
_symmetry_cell_setting monoclinic
_symmetry_space_group_name_Hall '-P 2yn'
_symmetry_space_group_name_H-M 'P 1 21/n 1'
_atom_sites_solution_hydrogens geom
_atom_sites_solution_primary direct
_atom_sites_solution_secondary difmap
_cell_angle_alpha 90.00
_cell_angle_beta 110.497(6)
_cell_angle_gamma 90.00
_cell_formula_units_Z 4
_cell_length_a 12.4160(6)
_cell_length_b 7.7429(4)
_cell_length_c 16.2249(9)
_cell_measurement_reflns_used 1850
_cell_measurement_temperature 296(2)
_cell_measurement_theta_max 28.21
_cell_measurement_theta_min 3.15
_cell_volume 1461.04(14)
_computing_cell_refinement 'SAINT (Bruker, 1998)'
_computing_data_collection 'SMART (Bruker, 1998)'
_computing_data_reduction 'SAINT (Bruker, 1998)'
_computing_molecular_graphics 'SHELXTL (Sheldrick, 2008)'
_computing_publication_material 'SHELXTL (Sheldrick, 2008)'
_computing_structure_refinement 'SHELXTL (Sheldrick, 2008)'
_computing_structure_solution 'SHELXTL (Sheldrick, 2008)'
_diffrn_ambient_temperature 296(2)
_diffrn_measured_fraction_theta_full 0.987
_diffrn_measured_fraction_theta_max 0.987
_diffrn_measurement_device_type 'Bruker SMART CCD area-detector'
_diffrn_measurement_method \w
_diffrn_radiation_monochromator graphite
_diffrn_radiation_source 'fine-focus sealed tube'
_diffrn_radiation_type MoK\a
_diffrn_radiation_wavelength 0.71073
_diffrn_reflns_av_R_equivalents 0.0215
_diffrn_reflns_av_sigmaI/netI 0.0535
_diffrn_reflns_limit_h_max 15
_diffrn_reflns_limit_h_min -15
_diffrn_reflns_limit_k_max 8
_diffrn_reflns_limit_k_min -9
_diffrn_reflns_limit_l_max 10
_diffrn_reflns_limit_l_min -20
_diffrn_reflns_number 5606
_diffrn_reflns_theta_full 26.00
_diffrn_reflns_theta_max 26.00
_diffrn_reflns_theta_min 3.16
_diffrn_standards_number 0
_exptl_absorpt_coefficient_mu 0.101
_exptl_absorpt_correction_T_max 0.982
_exptl_absorpt_correction_T_min 0.979
_exptl_absorpt_correction_type multi-scan
_exptl_absorpt_process_details '(SADABS; Bruker, 1998)'
_exptl_crystal_colour red
_exptl_crystal_density_diffrn 1.370
_exptl_crystal_density_method 'not measured'
_exptl_crystal_description block
_exptl_crystal_F_000 632
_exptl_crystal_size_max 0.20
_exptl_crystal_size_mid 0.16
_exptl_crystal_size_min 0.13
_refine_diff_density_max 0.129
_refine_diff_density_min -0.159
_refine_ls_extinction_method none
_refine_ls_goodness_of_fit_ref 0.803
_refine_ls_hydrogen_treatment mixed
_refine_ls_matrix_type full
_refine_ls_number_parameters 203
_refine_ls_number_reflns 2835
_refine_ls_number_restraints 0
_refine_ls_restrained_S_all 0.803
_refine_ls_R_factor_all 0.0795
_refine_ls_R_factor_gt 0.0351
_refine_ls_shift/su_max 0.000
_refine_ls_shift/su_mean 0.000
_refine_ls_structure_factor_coef Fsqd
_refine_ls_weighting_details 'calc w=1/[\s^2^(Fo^2^)+(0.0412P)^2^] where P=(Fo^2^+2Fc^2^)/3'
_refine_ls_weighting_scheme calc
_refine_ls_wR_factor_gt 0.0714
_refine_ls_wR_factor_ref 0.0773
_reflns_number_gt 1558
_reflns_number_total 2835
_reflns_threshold_expression I>2\s(I)
_cod_data_source_file xu2611.cif
_cod_data_source_block I
_cod_depositor_comments
;
The following automatic conversions were performed:
'_symmetry_cell_setting' value 'Monoclinic' changed to 'monoclinic'
according to '/home/saulius/struct/CIF-dictionaries/cif_core.dic'
dictionary named 'cif_core.dic' version 2.4.1 from 2010-06-29.

Automatic conversion script
Id: cif_fix_enum 1527 2010-12-29 10:47:43Z saulius 

The following automatic conversions were performed:

'_symmetry_cell_setting' value 'Monoclinic' changed to 'monoclinic'
according to /home/saulius/struct/CIF-dictionaries/cif_core.dic
dictionary named 'cif_core.dic' version 2.4.1 from 2010-06-29.

Automatic conversion script
Id: cif_fix_values 1715 2011-07-08 13:25:40Z adriana 
;
_cod_original_cell_volume 1461.04(13)
_cod_original_sg_symbol_H-M 'P 21/n'
_cod_database_code 2223594
_cod_database_fobs_code 2223594

loop_
_symmetry_equiv_pos_as_xyz
'x, y, z'
'-x+1/2, y+1/2, -z+1/2'
'-x, -y, -z'
'x-1/2, -y-1/2, z-1/2'

loop_
_atom_site_type_symbol
_atom_site_label
_atom_site_fract_x
_atom_site_fract_y
_atom_site_fract_z
_atom_site_U_iso_or_equiv
_atom_site_adp_type
_atom_site_calc_flag
_atom_site_refinement_flags
_atom_site_occupancy
_atom_site_disorder_assembly
_atom_site_disorder_group
O O1 0.13682(9) 0.87732(14) 0.23604(7) 0.0531(3) Uani d . 1 . .
O O2 0.22167(11) 0.78440(15) 0.40430(8) 0.0574(3) Uani d . 1 . .
N N1 0.50471(10) 1.09280(16) 0.17334(8) 0.0449(3) Uani d . 1 . .
C C6 0.44686(13) 0.95951(18) 0.28540(10) 0.0400(4) Uani d . 1 . .
C C10 0.58320(12) 1.20825(19) 0.06891(10) 0.0408(4) Uani d . 1 . .
C C11 0.47700(12) 1.22659(19) 0.00284(10) 0.0424(4) Uani d . 1 . .
H H11A 0.4099 1.1937 0.0117 0.051 Uiso calc R 1 . .
N N3 0.36075(12) 1.31235(19) -0.14578(10) 0.0586(4) Uani d . 1 . .
C C2 0.25328(13) 0.89131(18) 0.27554(10) 0.0403(4) Uani d . 1 . .
C C4 0.40865(14) 0.86218(19) 0.41319(10) 0.0498(4) Uani d . 1 . .
H H4A 0.4353 0.8353 0.4728 0.060 Uiso calc R 1 . .
C C5 0.48479(13) 0.91857(19) 0.37376(10) 0.0467(4) Uani d . 1 . .
H H5A 0.5625 0.9290 0.4072 0.056 Uiso calc R 1 . .
N N2 0.59659(11) 1.14119(17) 0.15028(9) 0.0566(4) Uani d . 1 . .
H H2B 0.6649 1.1291 0.1881 0.068 Uiso calc R 1 . .
C C9 0.53084(13) 1.02074(18) 0.24853(10) 0.0449(4) Uani d . 1 . .
H H9A 0.6083 1.0066 0.2817 0.054 Uiso calc R 1 . .
C C1 0.32963(13) 0.94411(18) 0.23613(10) 0.0415(4) Uani d . 1 . .
H H1B 0.3030 0.9697 0.1763 0.050 Uiso calc R 1 . .
C C12 0.47362(12) 1.29476(19) -0.07618(10) 0.0418(4) Uani d . 1 . .
C C3 0.29426(14) 0.84598(18) 0.36459(10) 0.0424(4) Uani d . 1 . .
C C15 0.68158(13) 1.2571(2) 0.05225(11) 0.0525(4) Uani d . 1 . .
H H15A 0.7534 1.2441 0.0959 0.063 Uiso calc R 1 . .
O O3 0.27636(11) 1.2634(2) -0.13242(10) 0.1076(6) Uani d . 1 . .
C C13 0.56883(14) 1.3452(2) -0.09402(11) 0.0545(5) Uani d . 1 . .
H H13A 0.5630 1.3915 -0.1483 0.065 Uiso calc R 1 . .
O O4 0.35438(11) 1.3746(2) -0.21577(9) 0.0961(5) Uani d . 1 . .
C C7 0.08594(14) 0.9091(2) 0.14407(11) 0.0570(5) Uani d . 1 . .
H H7A 0.1026 0.8145 0.1112 0.068 Uiso calc R 1 . .
H H7B 0.1167 1.0146 0.1288 0.068 Uiso calc R 1 . .
C C14 0.67357(14) 1.3242(2) -0.02778(12) 0.0627(5) Uani d . 1 . .
H H14A 0.7403 1.3562 -0.0376 0.075 Uiso calc R 1 . .
C C8 -0.04114(14) 0.9256(2) 0.12228(12) 0.0676(5) Uani d . 1 . .
H H8A -0.0776 0.9469 0.0604 0.101 Uiso calc R 1 . .
H H8B -0.0567 1.0200 0.1549 0.101 Uiso calc R 1 . .
H H8C -0.0707 0.8206 0.1376 0.101 Uiso calc R 1 . .
H H2A 0.1526(18) 0.777(2) 0.3624(14) 0.100(8) Uiso d . 1 . .

loop_
_atom_site_aniso_label
_atom_site_aniso_U_11
_atom_site_aniso_U_22
_atom_site_aniso_U_33
_atom_site_aniso_U_12
_atom_site_aniso_U_13
_atom_site_aniso_U_23
O1 0.0394(6) 0.0719(8) 0.0458(7) -0.0045(5) 0.0122(5) 0.0102(6)
O2 0.0559(8) 0.0773(8) 0.0446(8) -0.0088(7) 0.0246(7) 0.0017(6)
N1 0.0349(7) 0.0587(8) 0.0418(8) -0.0058(6) 0.0142(6) 0.0001(7)
C6 0.0386(9) 0.0409(9) 0.0397(10) -0.0013(7) 0.0127(8) -0.0005(7)
C10 0.0327(9) 0.0507(9) 0.0379(10) -0.0041(7) 0.0112(7) -0.0017(7)
C11 0.0310(9) 0.0550(10) 0.0429(10) -0.0045(7) 0.0152(8) -0.0059(8)
N3 0.0406(9) 0.0810(10) 0.0471(10) 0.0004(8) 0.0064(8) 0.0040(8)
C2 0.0376(9) 0.0406(9) 0.0416(10) -0.0012(7) 0.0125(8) 0.0015(7)
C4 0.0519(11) 0.0609(11) 0.0333(10) -0.0019(9) 0.0107(8) 0.0043(8)
C5 0.0395(9) 0.0525(10) 0.0420(10) -0.0015(8) 0.0065(8) 0.0020(8)
N2 0.0293(7) 0.0921(11) 0.0443(9) -0.0077(7) 0.0078(6) 0.0119(8)
C9 0.0349(9) 0.0529(10) 0.0421(11) -0.0007(8) 0.0074(8) -0.0006(8)
C1 0.0428(9) 0.0441(9) 0.0345(9) -0.0022(7) 0.0098(7) 0.0017(7)
C12 0.0338(9) 0.0508(10) 0.0387(10) -0.0019(7) 0.0101(7) -0.0044(7)
C3 0.0469(10) 0.0445(9) 0.0391(10) -0.0024(8) 0.0193(8) -0.0002(7)
C15 0.0301(9) 0.0729(12) 0.0501(11) -0.0061(8) 0.0087(8) 0.0071(9)
O3 0.0362(8) 0.1872(16) 0.0859(11) -0.0113(9) 0.0045(7) 0.0440(10)
C13 0.0493(11) 0.0695(12) 0.0447(11) -0.0089(9) 0.0165(9) 0.0063(8)
O4 0.0645(9) 0.1613(15) 0.0501(9) -0.0042(8) 0.0043(7) 0.0324(9)
C7 0.0453(10) 0.0696(11) 0.0488(11) -0.0090(9) 0.0071(9) 0.0076(9)
C14 0.0378(10) 0.0927(14) 0.0594(13) -0.0133(9) 0.0192(9) 0.0098(10)
C8 0.0471(11) 0.0812(12) 0.0652(13) 0.0020(10) 0.0081(9) 0.0044(10)

loop_
_atom_type_symbol
_atom_type_description
_atom_type_scat_dispersion_real
_atom_type_scat_dispersion_imag
_atom_type_scat_source
C C 0.0033 0.0016 'International Tables Vol C Tables 4.2.6.8 and 6.1.1.4'
H H 0.0000 0.0000 'International Tables Vol C Tables 4.2.6.8 and 6.1.1.4'
N N 0.0061 0.0033 'International Tables Vol C Tables 4.2.6.8 and 6.1.1.4'
O O 0.0106 0.0060 'International Tables Vol C Tables 4.2.6.8 and 6.1.1.4'

loop_
_geom_angle_atom_site_label_1
_geom_angle_atom_site_label_2
_geom_angle_atom_site_label_3
_geom_angle_site_symmetry_1
_geom_angle_site_symmetry_3
_geom_angle
_geom_angle_publ_flag
C2 O1 C7 . . 119.12(12) ?
C3 O2 H2A . . 106.4(14) ?
C9 N1 N2 . . 115.03(13) ?
C5 C6 C1 . . 118.84(14) ?
C5 C6 C9 . . 118.04(14) ?
C1 C6 C9 . . 123.11(14) ?
N2 C10 C11 . . 123.01(14) ?
N2 C10 C15 . . 118.04(14) ?
C11 C10 C15 . . 118.94(14) ?
C12 C11 C10 . . 118.13(14) ?
C12 C11 H11A . . 120.9 ?
C10 C11 H11A . . 120.9 ?
O3 N3 O4 . . 121.30(16) ?
O3 N3 C12 . . 119.33(15) ?
O4 N3 C12 . . 119.37(15) ?
O1 C2 C1 . . 126.38(14) ?
O1 C2 C3 . . 114.05(13) ?
C1 C2 C3 . . 119.57(14) ?
C3 C4 C5 . . 120.11(15) ?
C3 C4 H4A . . 119.9 ?
C5 C4 H4A . . 119.9 ?
C6 C5 C4 . . 120.84(15) ?
C6 C5 H5A . . 119.6 ?
C4 C5 H5A . . 119.6 ?
N1 N2 C10 . . 122.22(13) ?
N1 N2 H2B . . 118.9 ?
C10 N2 H2B . . 118.9 ?
N1 C9 C6 . . 123.92(14) ?
N1 C9 H9A . . 118.0 ?
C6 C9 H9A . . 118.0 ?
C2 C1 C6 . . 120.48(14) ?
C2 C1 H1B . . 119.8 ?
C6 C1 H1B . . 119.8 ?
C13 C12 C11 . . 124.11(15) ?
C13 C12 N3 . . 118.29(15) ?
C11 C12 N3 . . 117.60(14) ?
O2 C3 C4 . . 118.96(15) ?
O2 C3 C2 . . 120.94(14) ?
C4 C3 C2 . . 120.09(14) ?
C14 C15 C10 . . 120.65(15) ?
C14 C15 H15A . . 119.7 ?
C10 C15 H15A . . 119.7 ?
C12 C13 C14 . . 116.81(15) ?
C12 C13 H13A . . 121.6 ?
C14 C13 H13A . . 121.6 ?
O1 C7 C8 . . 107.85(14) ?
O1 C7 H7A . . 110.1 ?
C8 C7 H7A . . 110.1 ?
O1 C7 H7B . . 110.1 ?
C8 C7 H7B . . 110.1 ?
H7A C7 H7B . . 108.4 ?
C15 C14 C13 . . 121.35(15) ?
C15 C14 H14A . . 119.3 ?
C13 C14 H14A . . 119.3 ?
C7 C8 H8A . . 109.5 ?
C7 C8 H8B . . 109.5 ?
H8A C8 H8B . . 109.5 ?
C7 C8 H8C . . 109.5 ?
H8A C8 H8C . . 109.5 ?
H8B C8 H8C . . 109.5 ?

loop_
_geom_bond_atom_site_label_1
_geom_bond_atom_site_label_2
_geom_bond_site_symmetry_2
_geom_bond_distance
_geom_bond_publ_flag
O1 C2 . 1.3654(16) ?
O1 C7 . 1.4234(18) ?
O2 C3 . 1.3643(18) ?
O2 H2A . 0.89(2) ?
N1 C9 . 1.2759(17) ?
N1 N2 . 1.3713(16) ?
C6 C5 . 1.380(2) ?
C6 C1 . 1.3989(19) ?
C6 C9 . 1.451(2) ?
C10 N2 . 1.3735(19) ?
C10 C11 . 1.385(2) ?
C10 C15 . 1.393(2) ?
C11 C12 . 1.374(2) ?
C11 H11A . 0.9300 ?
N3 O3 . 1.2031(17) ?
N3 O4 . 1.2105(17) ?
N3 C12 . 1.4660(19) ?
C2 C1 . 1.3782(19) ?
C2 C3 . 1.398(2) ?
C4 C3 . 1.368(2) ?
C4 C5 . 1.385(2) ?
C4 H4A . 0.9300 ?
C5 H5A . 0.9300 ?
N2 H2B . 0.8600 ?
C9 H9A . 0.9300 ?
C1 H1B . 0.9300 ?
C12 C13 . 1.369(2) ?
C15 C14 . 1.369(2) ?
C15 H15A . 0.9300 ?
C13 C14 . 1.376(2) ?
C13 H13A . 0.9300 ?
C7 C8 . 1.497(2) ?
C7 H7A . 0.9700 ?
C7 H7B . 0.9700 ?
C14 H14A . 0.9300 ?
C8 H8A . 0.9600 ?
C8 H8B . 0.9600 ?
C8 H8C . 0.9600 ?

loop_
_geom_hbond_atom_site_label_D
_geom_hbond_atom_site_label_H
_geom_hbond_atom_site_label_A
_geom_hbond_site_symmetry_A
_geom_hbond_distance_DH
_geom_hbond_distance_HA
_geom_hbond_distance_DA
_geom_hbond_angle_DHA
O2 H2A O1 . 0.89(2) 2.14(2) 2.6582(16) 116.7(18)
O2 H2A N1 2_545 0.89(2) 2.32(2) 3.0345(19) 137.0(15)
C11 H11A O2 2_555 0.93 2.56 3.340(2) 141

loop_
_cod_related_entry_id
_cod_related_entry_database
_cod_related_entry_code
1 ChemSpider 18032618
